data_4315408
loop_
_publ_author_name
'Christina Knispel'
'Christian Limberg'
'Burkhard Ziemer'

_publ_section_title
;
 Bismuth Allyloxides
;
_journal_name_full 'Inorganic Chemistry'
_journal_page_first 4313
_journal_page_last 4318
_journal_paper_doi 10.1021/ic100171f
_journal_volume 49
_journal_year 2010
_chemical_formula_moiety 'C36 H60 Bi4 O12'
_chemical_formula_sum 'C36 H60 Bi4 O12'
_chemical_formula_weight 1520.76
_chemical_name_systematic
; 
 ? 
;
_space_group_IT_number 2
_symmetry_cell_setting triclinic
_symmetry_space_group_name_Hall '-P 1'
_symmetry_space_group_name_H-M 'P -1'
_atom_sites_solution_hydrogens geom
_atom_sites_solution_primary direct
_atom_sites_solution_secondary difmap
_audit_creation_method SHELXL-97
_cell_angle_alpha 99.202(6)
_cell_angle_beta 98.238(6)
_cell_angle_gamma 117.021(5)
_cell_formula_units_Z 2
_cell_length_a 12.4572(9)
_cell_length_b 12.5744(8)
_cell_length_c 16.9058(14)
_cell_measurement_reflns_used 2000
_cell_measurement_temperature 100(2)
_cell_measurement_theta_max 25
_cell_measurement_theta_min 5
_cell_volume 2257.4(3)
_computing_cell_refinement 'X-AREA (Stoe & Cie, 2002)'
_computing_data_collection 'X-AREA (Stoe & Cie, 2002)'
_computing_data_reduction 'X-RED (Stoe & Cie, 2002)'
_computing_molecular_graphics 'DIAMOND (Brandenburg & Berndt, 1999)'
_computing_publication_material 'SHELXL97 (Sheldrick, 1997)'
_computing_structure_refinement 'SHELXL-97 (Sheldrick, 1997)'
_computing_structure_solution 'SHELXS-97 (Sheldrick, 1990)'
_diffrn_ambient_temperature 100(2)
_diffrn_detector_area_resol_mean 6.67
_diffrn_measured_fraction_theta_full 0.986
_diffrn_measured_fraction_theta_max 0.986
_diffrn_measurement_device 'Stoe IPDS-2t diffractometer'
_diffrn_measurement_method '\w-rotation,\w-incr.=1\%,319 exposures'
_diffrn_radiation_collimation '0.5 mm diameter monocapillary'
_diffrn_radiation_monochromator 'planar graphite'
_diffrn_radiation_source 'long fine focus sealed X-ray tube'
_diffrn_radiation_type MoK\a
_diffrn_radiation_wavelength 0.71073
_diffrn_reflns_av_R_equivalents 0.0989
_diffrn_reflns_av_sigmaI/netI 0.0935
_diffrn_reflns_limit_h_max 16
_diffrn_reflns_limit_h_min -17
_diffrn_reflns_limit_k_max 17
_diffrn_reflns_limit_k_min -17
_diffrn_reflns_limit_l_max 23
_diffrn_reflns_limit_l_min 0
_diffrn_reflns_number 37964
_diffrn_reflns_theta_full 29.28
_diffrn_reflns_theta_max 29.28
_diffrn_reflns_theta_min 2.52
_diffrn_standards_decay_% 0
_diffrn_standards_interval_count 0
_diffrn_standards_interval_time 0
_diffrn_standards_number 0
_exptl_absorpt_coefficient_mu 15.597
_exptl_absorpt_correction_T_max 0.4546
_exptl_absorpt_correction_T_min 0.1066
_exptl_absorpt_correction_type numerical
_exptl_absorpt_process_details
;
The crystal faces were indexed by microscope on the diffractometer. After 
that a numerical absorption correction basing on a Gaussian algorithsm 
was applied, which is implemented in the X-RED program (Stoe, 2002).
;
_exptl_crystal_colour colorless
_exptl_crystal_density_diffrn 2.237
_exptl_crystal_density_method none
_exptl_crystal_description needle
_exptl_crystal_F_000 1408
_exptl_crystal_size_max 0.26
_exptl_crystal_size_mid 0.08
_exptl_crystal_size_min 0.06
_refine_diff_density_max 2.531
_refine_diff_density_min -4.056
_refine_diff_density_rms 0.275
_refine_ls_extinction_method none
_refine_ls_goodness_of_fit_ref 0.947
_refine_ls_hydrogen_treatment constr
_refine_ls_matrix_type full
_refine_ls_number_parameters 487
_refine_ls_number_reflns 12146
_refine_ls_number_restraints 30
_refine_ls_restrained_S_all 0.948
_refine_ls_R_factor_all 0.1156
_refine_ls_R_factor_gt 0.0612
_refine_ls_shift/su_max 0.026
_refine_ls_shift/su_mean 0.001
_refine_ls_structure_factor_coef Fsqd
_refine_ls_weighting_details 'calc w=1/[\s^2^(Fo^2^)+(0.0803P)^2^+0.0000P] where P=(Fo^2^+2Fc^2^)/3'
_refine_ls_weighting_scheme calc
_refine_ls_wR_factor_gt 0.1371
_refine_ls_wR_factor_ref 0.1545
_reflns_number_gt 6947
_reflns_number_total 12146
_reflns_threshold_expression I>2sigma(I)
_cod_data_source_file ic100171f_si_002_1.cif
_cod_data_source_block 1
_cod_database_code 4315408

loop_
_symmetry_equiv_pos_as_xyz
'x, y, z'
'-x, -y, -z'

loop_
_atom_site_label
_atom_site_type_symbol
_atom_site_fract_x
_atom_site_fract_y
_atom_site_fract_z
_atom_site_U_iso_or_equiv
_atom_site_adp_type
_atom_site_occupancy
_atom_site_symmetry_multiplicity
_atom_site_calc_flag
_atom_site_refinement_flags
_atom_site_disorder_assembly
_atom_site_disorder_group
C1 C 0.3366(15) 1.0950(9) 0.4063(8) 0.133(6) Uani 1 1 d . . .
H1A H 0.2813 1.0103 0.3706 0.159 Uiso 1 1 d R . .
H1B H 0.2862 1.1145 0.4401 0.159 Uiso 1 1 d R . .
C2 C 0.437(2) 1.0882(12) 0.4625(12) 0.169(10) Uani 1 1 d . . .
H2 H 0.4211 1.0511 0.5073 0.203 Uiso 1 1 d R . .
C3 C 0.5491(10) 1.1405(10) 0.4426(15) 0.180(8) Uani 1 1 d . . .
H3A H 0.5634 1.1774 0.3976 0.215 Uiso 1 1 d R . .
H3B H 0.6152 1.1389 0.4772 0.215 Uiso 1 1 d R . .
C4 C 0.4889(8) 1.1777(9) 0.1339(7) 0.073(3) Uani 1 1 d . . .
H4A H 0.5328 1.2691 0.1493 0.088 Uiso 1 1 d R . .
H4B H 0.4142 1.1483 0.0886 0.088 Uiso 1 1 d R . .
C5 C 0.5687(7) 1.1304(9) 0.1028(7) 0.064(3) Uani 1 1 d . . .
H5 H 0.6010 1.1573 0.0577 0.077 Uiso 1 1 d R . .
C6 C 0.6037(8) 1.0595(8) 0.1332(7) 0.062(3) Uani 1 1 d . . .
H6A H 0.5744 1.0293 0.1782 0.074 Uiso 1 1 d R . .
H6B H 0.6578 1.0369 0.1099 0.074 Uiso 1 1 d R . .
C7 C 0.3195(7) 0.8818(7) 0.2276(9) 0.092(3) Uani 1 1 d . . .
H7A H 0.4016 0.9457 0.2634 0.110 Uiso 1 1 d R . .
H7B H 0.3289 0.8641 0.1706 0.110 Uiso 1 1 d R . .
C8 C 0.2763(8) 0.7677(9) 0.2559(10) 0.098(4) Uani 1 1 d . . .
H8 H 0.2626 0.7719 0.3099 0.117 Uiso 1 1 d R . .
C9 C 0.2538(10) 0.6602(9) 0.2117(13) 0.145(7) Uani 1 1 d . . .
H9A H 0.2662 0.6510 0.1575 0.174 Uiso 1 1 d R . .
H9B H 0.2258 0.5914 0.2353 0.174 Uiso 1 1 d R . .
C10 C 0.0069(6) 1.0342(8) 0.3111(5) 0.045(2) Uani 1 1 d . . .
H10A H 0.0679 1.0798 0.3652 0.054 Uiso 1 1 d R . .
H10B H -0.0646 0.9623 0.3198 0.054 Uiso 1 1 d R . .
C11 C -0.0365(6) 1.1166(7) 0.2820(6) 0.041(2) Uani 1 1 d . . .
H11 H -0.0697 1.1529 0.3180 0.049 Uiso 1 1 d R . .
C12 C -0.0331(7) 1.1432(7) 0.2095(6) 0.049(2) Uani 1 1 d . . .
H12A H -0.0011 1.1087 0.1714 0.059 Uiso 1 1 d R . .
H12B H -0.0629 1.1969 0.1955 0.059 Uiso 1 1 d R . .
C13 C 0.0559(8) 0.7682(7) 0.0518(6) 0.055(2) Uani 1 1 d . . .
H13A H 0.0026 0.6959 0.0041 0.065 Uiso 1 1 d R . .
H13B H 0.1068 0.7452 0.0885 0.065 Uiso 1 1 d R . .
C14 C 0.1390(9) 0.8725(9) 0.0205(6) 0.066(3) Uani 1 1 d . . .
H14 H 0.1964 0.8630 -0.0073 0.079 Uiso 1 1 d R . .
C15 C 0.1367(10) 0.9749(10) 0.0281(7) 0.068(4) Uani 1 1 d . . .
H15A H 0.0805 0.9878 0.0555 0.082 Uiso 1 1 d R . .
H15B H 0.1920 1.0380 0.0067 0.082 Uiso 1 1 d R . .
C16 C -0.2441(8) 0.8075(8) 0.1367(6) 0.052(2) Uani 1 1 d . . .
H16A H -0.2637 0.8699 0.1641 0.063 Uiso 1 1 d R . .
H16B H -0.1844 0.8463 0.1037 0.063 Uiso 1 1 d R . .
C17 C -0.3562(10) 0.7042(10) 0.0821(7) 0.067(4) Uani 1 1 d . . .
H17 H -0.3504 0.6383 0.0504 0.081 Uiso 1 1 d R . .
C18 C -0.4678(10) 0.6951(14) 0.0727(10) 0.102(6) Uani 1 1 d . . .
H18A H -0.4766 0.7598 0.1033 0.123 Uiso 1 1 d R . .
H18B H -0.5385 0.6249 0.0360 0.123 Uiso 1 1 d R . .
C19 C 0.3583(8) 1.4171(7) 0.2387(8) 0.070(4) Uani 1 1 d . . .
H19A H 0.4207 1.5060 0.2560 0.083 Uiso 1 1 d R . .
H19B H 0.2843 1.4066 0.2591 0.083 Uiso 1 1 d R . .
C20 C 0.3219(9) 1.3729(9) 0.1440(8) 0.078(3) Uani 1 1 d . . .
H20 H 0.3854 1.3833 0.1160 0.094 Uiso 1 1 d R . .
C21 C 0.2112(13) 1.3217(10) 0.1012(8) 0.094(4) Uani 1 1 d . . .
H21A H 0.1454 1.3096 0.1273 0.113 Uiso 1 1 d R . .
H21B H 0.1940 1.2957 0.0427 0.113 Uiso 1 1 d R . .
C22 C 0.2589(8) 1.3698(8) 0.4173(8) 0.101(3) Uani 1 1 d . . .
H22A H 0.2444 1.3114 0.3650 0.121 Uiso 1 1 d R . .
H22B H 0.2292 1.3211 0.4578 0.121 Uiso 1 1 d R . .
C23 C 0.1861(9) 1.4309(10) 0.4012(8) 0.100(4) Uani 1 1 d . . .
H23 H 0.0986 1.3781 0.3858 0.120 Uiso 1 1 d R . .
C24 C 0.2223(8) 1.5450(11) 0.4062(7) 0.073(4) Uani 1 1 d . . .
H24A H 0.3085 1.6036 0.4213 0.088 Uiso 1 1 d R . .
H24B H 0.1625 1.5710 0.3944 0.088 Uiso 1 1 d R . .
C25 C 0.5744(8) 1.6910(7) 0.3997(8) 0.126(3) Uani 1 1 d . . .
H25A H 0.4836 1.6555 0.3789 0.151 Uiso 1 1 d R . .
H25B H 0.5949 1.7191 0.4607 0.151 Uiso 1 1 d R . .
C26 C 0.6358(12) 1.7918(9) 0.3681(7) 0.088(4) Uani 1 1 d . . .
H26 H 0.7217 1.8172 0.3849 0.106 Uiso 1 1 d R . .
C27 C 0.6294(10) 1.8624(9) 0.3293(11) 0.137(5) Uani 1 1 d . . .
H27A H 0.5512 1.8552 0.3070 0.164 Uiso 1 1 d R . .
H27B H 0.7033 1.9255 0.3213 0.164 Uiso 1 1 d R . .
C28 C -0.2042(11) 0.4928(10) 0.1094(9) 0.093(4) Uani 1 1 d . . .
H28A H -0.2924 0.4273 0.0950 0.111 Uiso 1 1 d R . .
H28B H -0.1984 0.5528 0.0765 0.111 Uiso 1 1 d R . .
C29 C -0.1327(8) 0.4391(10) 0.0848(12) 0.179(6) Uani 1 1 d . . .
H29 H -0.1528 0.3937 0.0292 0.215 Uiso 1 1 d R . .
C30 C -0.0516(14) 0.4494(14) 0.1305(11) 0.174(6) Uani 1 1 d . . .
H30A H -0.0313 0.4942 0.1863 0.209 Uiso 1 1 d R . .
H30B H -0.0034 0.4133 0.1136 0.209 Uiso 1 1 d R . .
C31 C -0.2767(7) 0.3588(6) 0.2934(6) 0.045(4) Uani 0.679(12) 1 d PD A 1
H31A H -0.2328 0.3776 0.2488 0.054 Uiso 0.679(12) 1 d PR A 1
H31B H -0.3531 0.2776 0.2719 0.054 Uiso 0.679(12) 1 d PR A 1
C31S C -0.1821(7) 0.4839(7) 0.3822(8) 0.027(4) Uiso 0.321(12) 1 d PD A 2
H31C H -0.1822 0.5162 0.4396 0.032 Uiso 0.321(12) 1 d PR A 2
H31D H -0.1081 0.5458 0.3683 0.032 Uiso 0.321(12) 1 d PR A 2
C32 C -0.1862(6) 0.3603(6) 0.3721(7) 0.110(6) Uani 1 1 d D . .
H32A H -0.1028 0.4335 0.4159 0.133 Uiso 0.679(12) 1 d PR A 1
H32B H -0.2618 0.2691 0.3662 0.133 Uiso 0.321(12) 1 d PR A 2
C33 C -0.2287(18) 0.2458(9) 0.3795(11) 0.38(2) Uani 0.679(12) 1 d PD A 1
H33A H -0.1681 0.2472 0.4327 0.457 Uiso 0.679(12) 1 d PR A 1
H33B H -0.3055 0.1570 0.3446 0.457 Uiso 0.679(12) 1 d PR A 1
C33S C -0.0835(9) 0.3608(13) 0.361(3) 0.15(2) Uiso 0.321(12) 1 d PD A 2
H33C H 0.0063 0.4401 0.3691 0.174 Uiso 0.321(12) 1 d PR A 2
H33D H -0.0823 0.2745 0.3538 0.174 Uiso 0.321(12) 1 d PR A 2
C34 C -0.0760(8) 0.6931(8) 0.4039(6) 0.315(10) Uani 1 1 d D . .
H34A H -0.0490 0.6303 0.3944 0.378 Uiso 1 1 d R B .
H34B H -0.1442 0.6627 0.4323 0.378 Uiso 1 1 d R . .
C35 C 0.0232(8) 0.8186(12) 0.4676(6) 0.056(5) Uani 0.599(15) 1 d PDU B 1
H35A H 0.0084 0.8725 0.5049 0.067 Uiso 0.599(15) 1 d PR B 1
C35S C 0.0492(12) 0.7807(10) 0.4644(13) 0.063(6) Uiso 0.401(15) 1 d PDU B 2
H35B H 0.1047 0.7539 0.4860 0.075 Uiso 0.401(15) 1 d PR B 2
C36 C 0.1363(8) 0.8434(17) 0.4639(14) 0.114(9) Uani 0.599(15) 1 d PDU B 1
H36A H 0.1440 0.7858 0.4247 0.137 Uiso 0.599(15) 1 d PR B 1
H36B H 0.2085 0.9158 0.4973 0.137 Uiso 0.599(15) 1 d PR B 1
C36S C 0.0692(16) 0.8957(9) 0.4830(13) 0.047(5) Uiso 0.401(15) 1 d PDU B 2
H36C H 0.0093 0.9159 0.4593 0.057 Uiso 0.401(15) 1 d PR B 2
H36D H 0.1453 0.9585 0.5197 0.057 Uiso 0.401(15) 1 d PR B 2
Bi1 Bi 0.52502(3) 1.41620(2) 0.39868(2) 0.05789(9) Uani 1 1 d . . .
Bi2 Bi 0.28192(2) 1.11321(2) 0.22481(2) 0.04232(7) Uani 1 1 d . . .
Bi3 Bi -0.00038(2) 0.79667(2) 0.218607(19) 0.03578(7) Uani 1 1 d . . .
Bi4 Bi -0.29190(2) 0.59152(2) 0.25793(2) 0.03825(8) Uani 1 1 d D . .
O1 O 0.4063(6) 1.3504(5) 0.2726(4) 0.0642(18) Uani 1 1 d . . .
O2 O 0.3912(5) 1.4542(5) 0.4479(4) 0.0475(17) Uani 1 1 d . . .
O3 O 0.6073(5) 1.5972(4) 0.3767(4) 0.0623(17) Uani 1 1 d . . .
O4 O 0.3594(5) 1.1715(4) 0.3519(4) 0.0541(17) Uani 1 1 d . . .
O5 O 0.4506(4) 1.1318(4) 0.2023(4) 0.0483(16) Uani 1 1 d . . .
O6 O 0.2334(4) 0.9265(4) 0.2282(4) 0.0483(15) Uani 1 1 d . B .
O7 O 0.0620(4) 0.9914(4) 0.2576(3) 0.0381(13) Uani 1 1 d . B .
O8 O -0.0182(5) 0.7961(6) 0.0950(4) 0.0601(19) Uani 1 1 d . B .
O9 O -0.1877(4) 0.7688(4) 0.1987(3) 0.0342(14) Uani 1 1 d . . .
O10 O -0.1714(4) 0.5546(4) 0.1932(3) 0.0399(14) Uani 1 1 d . . .
O11 O -0.3019(5) 0.4534(4) 0.3232(4) 0.0629(18) Uani 1 1 d D . .
O12 O -0.1258(4) 0.7247(4) 0.3386(3) 0.0350(14) Uani 1 1 d D . .

loop_
_atom_site_aniso_label
_atom_site_aniso_U_11
_atom_site_aniso_U_22
_atom_site_aniso_U_33
_atom_site_aniso_U_23
_atom_site_aniso_U_13
_atom_site_aniso_U_12
C1 0.182(11) 0.039(4) 0.087(7) 0.033(4) -0.080(8) 0.008(6)
C2 0.33(2) 0.044(5) 0.106(12) 0.008(7) 0.065(14) 0.074(9)
C3 0.133(5) 0.059(4) 0.42(2) 0.077(8) 0.169(8) 0.073(4)
C4 0.079(4) 0.089(4) 0.106(6) 0.068(4) 0.064(4) 0.059(3)
C5 0.057(3) 0.056(5) 0.081(6) 0.013(4) 0.048(3) 0.022(3)
C6 0.062(4) 0.037(4) 0.080(6) 0.000(4) 0.039(4) 0.018(3)
C7 0.058(3) 0.056(3) 0.217(9) 0.079(4) 0.086(4) 0.045(2)
C8 0.064(4) 0.078(4) 0.207(11) 0.092(5) 0.067(5) 0.053(3)
C9 0.130(5) 0.063(4) 0.323(18) 0.094(7) 0.126(8) 0.079(3)
C10 0.035(3) 0.056(4) 0.038(4) -0.003(3) 0.012(3) 0.021(3)
C11 0.027(2) 0.045(3) 0.049(5) 0.003(3) 0.004(3) 0.019(2)
C12 0.059(3) 0.063(3) 0.044(5) 0.015(3) 0.006(4) 0.047(2)
C13 0.095(4) 0.058(3) 0.038(4) 0.014(3) 0.031(4) 0.055(3)
C14 0.104(4) 0.075(4) 0.055(5) 0.028(4) 0.054(4) 0.059(3)
C15 0.091(6) 0.057(5) 0.043(5) 0.005(4) 0.024(5) 0.026(5)
C16 0.071(4) 0.073(4) 0.028(4) 0.011(3) 0.004(4) 0.051(3)
C17 0.079(5) 0.059(5) 0.056(7) 0.007(5) 0.004(5) 0.034(4)
C18 0.051(5) 0.113(9) 0.113(12) 0.022(8) -0.021(7) 0.030(6)
C19 0.050(4) 0.019(3) 0.127(9) 0.000(4) 0.025(5) 0.011(3)
C20 0.101(4) 0.087(4) 0.105(7) 0.058(4) 0.065(5) 0.071(3)
C21 0.164(8) 0.065(5) 0.088(7) 0.040(5) 0.078(6) 0.065(5)
C22 0.072(4) 0.034(4) 0.157(7) -0.032(4) 0.083(4) -0.005(3)
C23 0.069(4) 0.050(5) 0.135(8) -0.033(5) 0.068(4) -0.003(4)
C24 0.033(4) 0.087(7) 0.064(7) -0.013(6) 0.012(4) 0.010(4)
C25 0.155(4) 0.031(3) 0.251(7) 0.059(4) 0.179(4) 0.050(3)
C26 0.174(7) 0.062(4) 0.049(7) 0.004(4) 0.012(6) 0.081(4)
C27 0.106(4) 0.062(4) 0.314(13) 0.096(6) 0.146(6) 0.057(4)
C28 0.113(6) 0.056(5) 0.129(10) 0.031(6) 0.062(7) 0.047(4)
C29 0.048(4) 0.053(4) 0.341(14) -0.105(6) 0.084(6) -0.013(4)
C30 0.245(8) 0.087(8) 0.216(10) 0.014(7) 0.192(6) 0.071(7)
C31 0.039(5) 0.038(5) 0.039(7) -0.013(5) -0.008(5) 0.015(4)
C32 0.125(9) 0.071(7) 0.143(11) 0.044(7) 0.070(8) 0.039(6)
C33 0.323(18) 0.087(12) 0.71(5) -0.05(2) 0.34(2) 0.071(13)
C34 0.065(8) 0.489(19) 0.132(8) 0.227(9) -0.051(7) -0.103(11)
C35 0.062(7) 0.084(8) 0.017(6) 0.023(6) 0.007(6) 0.030(6)
C36 0.035(8) 0.091(12) 0.145(18) 0.045(12) -0.057(10) -0.010(8)
Bi1 0.07266(12) 0.01928(10) 0.08599(18) 0.01351(10) 0.06133(11) 0.01404(9)
Bi2 0.05605(10) 0.03201(9) 0.06219(15) 0.02530(9) 0.04094(10) 0.02886(7)
Bi3 0.04036(9) 0.03274(9) 0.05111(14) 0.02171(9) 0.02680(9) 0.02376(7)
Bi4 0.02993(9) 0.02398(10) 0.05290(17) 0.00014(10) 0.01669(10) 0.00789(8)
O1 0.121(3) 0.0262(19) 0.064(3) 0.019(2) 0.060(3) 0.038(2)
O2 0.041(2) 0.021(2) 0.057(3) -0.009(2) 0.023(2) -0.0016(18)
O3 0.075(2) 0.0165(17) 0.111(4) 0.020(2) 0.072(2) 0.0200(16)
O4 0.071(3) 0.024(2) 0.072(3) 0.019(2) 0.043(2) 0.0176(19)
O5 0.0467(19) 0.034(2) 0.084(4) 0.028(2) 0.044(2) 0.0232(16)
O6 0.0460(17) 0.0378(18) 0.093(4) 0.039(2) 0.044(2) 0.0322(14)
O7 0.0411(17) 0.0383(19) 0.051(3) 0.0162(19) 0.0276(18) 0.0264(14)
O8 0.087(3) 0.065(3) 0.054(3) 0.018(3) 0.039(3) 0.051(2)
O9 0.0239(18) 0.040(2) 0.029(3) 0.006(2) -0.0070(19) 0.0124(16)
O10 0.054(2) 0.034(2) 0.036(3) 0.0060(19) 0.0266(19) 0.0212(17)
O11 0.093(3) 0.025(2) 0.077(3) 0.018(2) 0.064(2) 0.020(2)
O12 0.039(2) 0.029(2) 0.031(3) 0.0040(19) 0.0102(19) 0.0127(16)

loop_
_atom_type_symbol
_atom_type_description
_atom_type_scat_dispersion_real
_atom_type_scat_dispersion_imag
_atom_type_scat_source
C C 0.0033 0.0016 'International Tables Vol C Tables 4.2.6.8 and 6.1.1.4'
H H 0.0000 0.0000 'International Tables Vol C Tables 4.2.6.8 and 6.1.1.4'
Bi Bi -4.1077 10.2566 'International Tables Vol C Tables 4.2.6.8 and 6.1.1.4'
O O 0.0106 0.0060 'International Tables Vol C Tables 4.2.6.8 and 6.1.1.4'

loop_
_geom_angle_atom_site_label_1
_geom_angle_atom_site_label_2
_geom_angle_atom_site_label_3
_geom_angle
_geom_angle_site_symmetry_1
_geom_angle_site_symmetry_3
_geom_angle_publ_flag
O4 C1 C2 123.7(14) . . ?
O4 C1 H1A 104.9 . . ?
C2 C1 H1A 106.0 . . ?
O4 C1 H1B 106.0 . . ?
C2 C1 H1B 108.5 . . ?
H1A C1 H1B 106.5 . . ?
C3 C2 C1 113.4(17) . . ?
C3 C2 H2 125.4 . . ?
C1 C2 H2 121.1 . . ?
C2 C3 H3A 124.2 . . ?
C2 C3 H3B 115.8 . . ?
H3A C3 H3B 120.0 . . ?
O5 C4 C5 110.7(9) . . ?
O5 C4 H4A 110.4 . . ?
C5 C4 H4A 110.8 . . ?
O5 C4 H4B 108.8 . . ?
C5 C4 H4B 107.8 . . ?
H4A C4 H4B 108.2 . . ?
C6 C5 C4 126.5(11) . . ?
C6 C5 H5 116.0 . . ?
C4 C5 H5 117.4 . . ?
C5 C6 H6A 120.0 . . ?
C5 C6 H6B 120.0 . . ?
H6A C6 H6B 120.0 . . ?
O6 C7 C8 111.1(8) . . ?
O6 C7 H7A 109.7 . . ?
C8 C7 H7A 109.9 . . ?
O6 C7 H7B 109.2 . . ?
C8 C7 H7B 108.8 . . ?
H7A C7 H7B 108.1 . . ?
C9 C8 C7 125.0(16) . . ?
C9 C8 H8 117.7 . . ?
C7 C8 H8 117.4 . . ?
C8 C9 H9A 121.1 . . ?
C8 C9 H9B 118.9 . . ?
H9A C9 H9B 120.0 . . ?
O7 C10 C11 114.4(8) . . ?
O7 C10 H10A 108.6 . . ?
C11 C10 H10A 108.4 . . ?
O7 C10 H10B 108.7 . . ?
C11 C10 H10B 108.9 . . ?
H10A C10 H10B 107.7 . . ?
C12 C11 C10 124.9(9) . . ?
C12 C11 H11 117.3 . . ?
C10 C11 H11 117.7 . . ?
C11 C12 H12A 120.2 . . ?
C11 C12 H12B 119.8 . . ?
H12A C12 H12B 120.0 . . ?
O8 C13 C14 112.8(8) . . ?
O8 C13 H13A 109.4 . . ?
C14 C13 H13A 108.6 . . ?
O8 C13 H13B 108.7 . . ?
C14 C13 H13B 109.5 . . ?
H13A C13 H13B 107.7 . . ?
C15 C14 C13 123.7(10) . . ?
C15 C14 H14 117.8 . . ?
C13 C14 H14 118.5 . . ?
C14 C15 H15A 120.3 . . ?
C14 C15 H15B 119.7 . . ?
H15A C15 H15B 120.0 . . ?
C17 C16 O9 111.4(8) . . ?
C17 C16 H16A 109.6 . . ?
O9 C16 H16A 109.5 . . ?
C17 C16 H16B 109.0 . . ?
O9 C16 H16B 109.3 . . ?
H16A C16 H16B 108.0 . . ?
C18 C17 C16 124.2(12) . . ?
C18 C17 H17 117.2 . . ?
C16 C17 H17 118.5 . . ?
C17 C18 H18A 119.3 . . ?
C17 C18 H18B 120.7 . . ?
H18A C18 H18B 120.0 . . ?
O1 C19 C20 110.3(9) . . ?
O1 C19 H19A 109.9 . . ?
C20 C19 H19A 109.4 . . ?
O1 C19 H19B 109.5 . . ?
C20 C19 H19B 109.6 . . ?
H19A C19 H19B 108.1 . . ?
C21 C20 C19 123.5(12) . . ?
C21 C20 H20 118.0 . . ?
C19 C20 H20 118.5 . . ?
C20 C21 H21A 120.1 . . ?
C20 C21 H21B 119.9 . . ?
H21A C21 H21B 120.0 . . ?
O2 C22 C23 113.6(8) . . ?
O2 C22 H22A 108.9 . . ?
C23 C22 H22A 108.0 . . ?
O2 C22 H22B 109.0 . . ?
C23 C22 H22B 109.5 . . ?
H22A C22 H22B 107.7 . . ?
C24 C23 C22 129.6(9) . . ?
C24 C23 H23 115.4 . . ?
C22 C23 H23 115.0 . . ?
C23 C24 H24A 120.4 . . ?
C23 C24 H24B 119.6 . . ?
H24A C24 H24B 120.0 . . ?
C26 C25 O3 112.1(10) . . ?
C26 C25 H25A 109.2 . . ?
O3 C25 H25A 108.9 . . ?
C26 C25 H25B 109.1 . . ?
O3 C25 H25B 109.4 . . ?
H25A C25 H25B 108.0 . . ?
C27 C26 C25 148.2(14) . . ?
C27 C26 H26 105.7 . . ?
C25 C26 H26 106.1 . . ?
C26 C27 H27A 120.5 . . ?
C26 C27 H27B 119.5 . . ?
H27A C27 H27B 120.0 . . ?
O10 C28 C29 116.8(13) . . ?
O10 C28 H28A 108.3 . . ?
C29 C28 H28A 108.5 . . ?
O10 C28 H28B 107.6 . . ?
C29 C28 H28B 108.1 . . ?
H28A C28 H28B 107.3 . . ?
C30 C29 C28 120.5(17) . . ?
C30 C29 H29 119.4 . . ?
C28 C29 H29 120.1 . . ?
C29 C30 H30A 119.8 . . ?
C29 C30 H30B 120.2 . . ?
H30A C30 H30B 120.0 . . ?
O11 C31 C32 104.0(6) . . ?
O11 C31 H31A 110.2 . . ?
C32 C31 H31A 109.8 . . ?
O11 C31 H31B 112.3 . . ?
C32 C31 H31B 111.7 . . ?
H31A C31 H31B 108.8 . . ?
C32 C31S O11 103.2(6) . . ?
C32 C31S H31C 110.7 . . ?
O11 C31S H31C 110.0 . . ?
C32 C31S H31D 112.2 . . ?
O11 C31S H31D 111.8 . . ?
H31C C31S H31D 108.8 . . ?
C32 C31S H32A 42.2 . . ?
O11 C31S H32A 145.3 . . ?
H31C C31S H32A 88.7 . . ?
H31D C31S H32A 87.6 . . ?
C33S C32 C33 88.3(15) . . ?
C33S C32 C31S 115.1(9) . . ?
C33 C32 C31S 155.1(14) . . ?
C33S C32 C31 117(2) . . ?
C33 C32 C31 108.4(8) . . ?
C31S C32 C31 69.6(6) . . ?
C33S C32 H32A 65.9 . . ?
C33 C32 H32A 119.0 . . ?
C31S C32 H32A 67.9 . . ?
C31 C32 H32A 132.7 . . ?
C33S C32 H32B 113.3 . . ?
C33 C32 H32B 28.7 . . ?
C31S C32 H32B 131.3 . . ?
C31 C32 H32B 84.1 . . ?
H32A C32 H32B 141.1 . . ?
C32 C33 H32B 54.0 . . ?
C32 C33 H33A 108.2 . . ?
H32B C33 H33A 145.3 . . ?
C32 C33 H33B 134.7 . . ?
H32B C33 H33B 86.7 . . ?
H33A C33 H33B 117.1 . . ?
C32 C33S H32A 48.4 . . ?
C32 C33S H33C 127.5 . . ?
H32A C33S H33C 86.0 . . ?
C32 C33S H33D 117.7 . . ?
H32A C33S H33D 138.5 . . ?
H33C C33S H33D 114.0 . . ?
O12 C34 C35S 123.5(9) . . ?
O12 C34 C35 106.1(8) . . ?
C35S C34 C35 25.6(8) . . ?
O12 C34 H34A 121.5 . . ?
C35S C34 H34A 89.0 . . ?
C35 C34 H34A 114.6 . . ?
O12 C34 H34B 102.6 . . ?
C35S C34 H34B 112.0 . . ?
C35 C34 H34B 101.9 . . ?
H34A C34 H34B 107.8 . . ?
C36 C35 C34 111.0(12) . . ?
C36 C35 H35A 121.4 . . ?
C34 C35 H35A 127.6 . . ?
C36 C35 H35B 45.7 . . ?
C34 C35 H35B 87.4 . . ?
H35A C35 H35B 129.4 . . ?
C36 C35 H36C 108.8 . . ?
C34 C35 H36C 114.7 . . ?
H35A C35 H36C 49.0 . . ?
H35B C35 H36C 153.0 . . ?
C36S C35S C34 111.9(13) . . ?
C36S C35S H35A 32.6 . . ?
C34 C35S H35A 95.5 . . ?
C36S C35S H35B 125.3 . . ?
C34 C35S H35B 122.8 . . ?
H35A C35S H35B 132.5 . . ?
C36S C35S H36A 104.9 . . ?
C34 C35S H36A 108.2 . . ?
H35A C35S H36A 137.5 . . ?
H35B C35S H36A 60.0 . . ?
C35 C36 H35B 80.0 . . ?
C35 C36 H36A 116.8 . . ?
H35B C36 H36A 72.4 . . ?
C35 C36 H36B 123.2 . . ?
H35B C36 H36B 117.9 . . ?
H36A C36 H36B 120.0 . . ?
C35 C36 H36D 72.4 . . ?
H35B C36 H36D 119.3 . . ?
H36A C36 H36D 167.2 . . ?
H36B C36 H36D 51.4 . . ?
C35S C36S H35A 89.4 . . ?
C35S C36S H36C 120.9 . . ?
H35A C36S H36C 68.5 . . ?
C35S C36S H36D 119.1 . . ?
H35A C36S H36D 113.8 . . ?
H36C C36S H36D 120.0 . . ?
O3 Bi1 O2 88.9(2) . . ?
O3 Bi1 O1 86.7(2) . . ?
O2 Bi1 O1 90.9(3) . . ?
O3 Bi1 O11 67.6(2) . 1_665 ?
O2 Bi1 O11 156.1(2) . 1_665 ?
O1 Bi1 O11 83.4(2) . 1_665 ?
O3 Bi1 O2 81.8(2) . 2_686 ?
O2 Bi1 O2 66.1(2) . 2_686 ?
O1 Bi1 O2 154.3(2) . 2_686 ?
O11 Bi1 O2 112.80(16) 1_665 2_686 ?
O3 Bi1 O4 152.0(2) . . ?
O2 Bi1 O4 90.44(19) . . ?
O1 Bi1 O4 65.3(2) . . ?
O11 Bi1 O4 107.87(18) 1_665 . ?
O2 Bi1 O4 123.18(19) 2_686 . ?
O4 Bi2 O5 90.7(2) . . ?
O4 Bi2 O6 89.7(2) . . ?
O5 Bi2 O6 86.6(2) . . ?
O4 Bi2 O1 69.4(2) . . ?
O5 Bi2 O1 83.4(2) . . ?
O6 Bi2 O1 156.6(2) . . ?
O4 Bi2 O7 87.5(2) . . ?
O5 Bi2 O7 153.57(19) . . ?
O6 Bi2 O7 67.06(18) . . ?
O1 Bi2 O7 120.3(2) . . ?
O8 Bi3 O7 93.2(2) . . ?
O8 Bi3 O9 85.4(2) . . ?
O7 Bi3 O9 86.88(18) . . ?
O8 Bi3 O6 83.5(2) . . ?
O7 Bi3 O6 68.65(17) . . ?
O9 Bi3 O6 152.43(19) . . ?
O8 Bi3 O10 96.0(2) . . ?
O7 Bi3 O10 152.58(18) . . ?
O9 Bi3 O10 68.25(19) . . ?
O6 Bi3 O10 138.04(17) . . ?
O8 Bi3 O12 145.34(19) . . ?
O7 Bi3 O12 97.85(18) . . ?
O9 Bi3 O12 62.62(19) . . ?
O6 Bi3 O12 131.06(17) . . ?
O10 Bi3 O12 61.10(15) . . ?
O8 Bi3 Bi4 111.74(16) . . ?
O7 Bi3 Bi4 116.50(13) . . ?
O9 Bi3 Bi4 42.12(15) . . ?
O6 Bi3 Bi4 162.75(14) . . ?
O10 Bi3 Bi4 36.35(12) . . ?
O12 Bi3 Bi4 34.68(8) . . ?
O12 Bi4 O10 82.79(19) . . ?
O12 Bi4 O11 92.0(2) . . ?
O10 Bi4 O11 88.9(2) . . ?
O12 Bi4 O9 69.40(18) . . ?
O10 Bi4 O9 73.6(2) . . ?
O11 Bi4 O9 155.56(18) . . ?
O12 Bi4 O3 87.30(18) . 1_445 ?
O10 Bi4 O3 154.6(2) . 1_445 ?
O11 Bi4 O3 68.1(2) . 1_445 ?
O9 Bi4 O3 124.20(18) . 1_445 ?
O12 Bi4 Bi3 49.43(14) . . ?
O10 Bi4 Bi3 48.77(12) . . ?
O11 Bi4 Bi3 119.74(14) . . ?
O9 Bi4 Bi3 35.90(12) . . ?
O3 Bi4 Bi3 134.15(10) 1_445 . ?
C19 O1 Bi1 123.1(5) . . ?
C19 O1 Bi2 118.5(5) . . ?
Bi1 O1 Bi2 112.1(3) . . ?
C22 O2 Bi1 121.0(5) . . ?
C22 O2 Bi1 118.5(6) . 2_686 ?
Bi1 O2 Bi1 113.9(2) . 2_686 ?
C25 O3 Bi1 126.8(5) . . ?
C25 O3 Bi4 121.2(6) . 1_665 ?
Bi1 O3 Bi4 108.2(2) . 1_665 ?
C1 O4 Bi2 125.5(5) . . ?
C1 O4 Bi1 123.5(5) . . ?
Bi2 O4 Bi1 110.9(2) . . ?
C4 O5 Bi2 118.6(6) . . ?
C7 O6 Bi2 122.7(4) . . ?
C7 O6 Bi3 126.0(4) . . ?
Bi2 O6 Bi3 111.0(2) . . ?
C10 O7 Bi3 120.2(4) . . ?
C10 O7 Bi2 129.2(4) . . ?
Bi3 O7 Bi2 108.1(2) . . ?
C13 O8 Bi3 119.9(6) . . ?
C16 O9 Bi3 125.4(5) . . ?
C16 O9 Bi4 127.8(4) . . ?
Bi3 O9 Bi4 102.0(2) . . ?
C28 O10 Bi4 125.3(6) . . ?
C28 O10 Bi3 110.3(6) . . ?
Bi4 O10 Bi3 94.88(19) . . ?
C31 O11 C31S 75.1(6) . . ?
C31 O11 Bi4 123.2(5) . . ?
C31S O11 Bi4 116.0(4) . . ?
C31 O11 Bi1 121.4(4) . 1_445 ?
C31S O11 Bi1 111.1(6) . 1_445 ?
Bi4 O11 Bi1 106.4(2) . 1_445 ?
C34 O12 Bi4 118.5(4) . . ?
C34 O12 Bi3 120.8(5) . . ?
Bi4 O12 Bi3 95.89(18) . . ?

loop_
_geom_bond_atom_site_label_1
_geom_bond_atom_site_label_2
_geom_bond_distance
_geom_bond_site_symmetry_2
_geom_bond_publ_flag
C1 O4 1.400(14) . ?
C1 C2 1.50(3) . ?
C1 H1A 0.9900 . ?
C1 H1B 0.9900 . ?
C2 C3 1.36(3) . ?
C2 H2 0.9500 . ?
C3 H3A 0.9500 . ?
C3 H3B 0.9499 . ?
C4 O5 1.421(13) . ?
C4 C5 1.486(15) . ?
C4 H4A 0.9900 . ?
C4 H4B 0.9900 . ?
C5 C6 1.298(17) . ?
C5 H5 0.9500 . ?
C6 H6A 0.9500 . ?
C6 H6B 0.9500 . ?
C7 O6 1.419(11) . ?
C7 C8 1.473(15) . ?
C7 H7A 0.9900 . ?
C7 H7B 0.9900 . ?
C8 C9 1.318(17) . ?
C8 H8 0.9500 . ?
C9 H9A 0.9500 . ?
C9 H9B 0.9500 . ?
C10 O7 1.391(10) . ?
C10 C11 1.486(14) . ?
C10 H10A 0.9900 . ?
C10 H10B 0.9900 . ?
C11 C12 1.323(14) . ?
C11 H11 0.9500 . ?
C12 H12A 0.9500 . ?
C12 H12B 0.9500 . ?
C13 O8 1.385(12) . ?
C13 C14 1.489(13) . ?
C13 H13A 0.9900 . ?
C13 H13B 0.9900 . ?
C14 C15 1.287(17) . ?
C14 H14 0.9500 . ?
C15 H15A 0.9500 . ?
C15 H15B 0.9500 . ?
C16 C17 1.445(12) . ?
C16 O9 1.446(12) . ?
C16 H16A 0.9900 . ?
C16 H16B 0.9900 . ?
C17 C18 1.326(18) . ?
C17 H17 0.9500 . ?
C18 H18A 0.9500 . ?
C18 H18B 0.9500 . ?
C19 O1 1.379(14) . ?
C19 C20 1.535(18) . ?
C19 H19A 0.9900 . ?
C19 H19B 0.9900 . ?
C20 C21 1.264(16) . ?
C20 H20 0.9500 . ?
C21 H21A 0.9500 . ?
C21 H21B 0.9500 . ?
C22 O2 1.450(9) . ?
C22 C23 1.453(19) . ?
C22 H22A 0.9900 . ?
C22 H22B 0.9900 . ?
C23 C24 1.277(18) . ?
C23 H23 0.9500 . ?
C24 H24A 0.9500 . ?
C24 H24B 0.9501 . ?
C25 C26 1.388(15) . ?
C25 O3 1.431(12) . ?
C25 H25A 0.9900 . ?
C25 H25B 0.9900 . ?
C26 C27 1.21(2) . ?
C26 H26 0.9500 . ?
C27 H27A 0.9500 . ?
C27 H27B 0.9500 . ?
C28 O10 1.405(15) . ?
C28 C29 1.409(19) . ?
C28 H28A 0.9900 . ?
C28 H28B 0.9900 . ?
C29 C30 1.12(2) . ?
C29 H29 0.9500 . ?
C30 H30A 0.9500 . ?
C30 H30B 0.9500 . ?
C31 O11 1.401(9) . ?
C31 C32 1.607(11) . ?
C31 H31A 0.9900 . ?
C31 H31B 0.9900 . ?
C31S C32 1.512(10) . ?
C31S O11 1.518(10) . ?
C31S H31C 0.9900 . ?
C31S H31D 0.9900 . ?
C31S H32A 1.4902 . ?
C32 C33S 1.316(14) . ?
C32 C33 1.324(11) . ?
C32 H32A 1.0800 . ?
C32 H32B 1.0800 . ?
C33 H32B 0.6405 . ?
C33 H33A 1.0800 . ?
C33 H33B 1.0800 . ?
C33S H32A 1.3182 . ?
C33S H33C 1.0800 . ?
C33S H33D 1.0800 . ?
C34 O12 1.388(11) . ?
C34 C35S 1.521(13) . ?
C34 C35 1.574(11) . ?
C34 H34A 0.9900 . ?
C34 H34B 0.9900 . ?
C35 C36 1.310(14) . ?
C35 H35A 0.9500 . ?
C35 H35B 1.5900 . ?
C35 H36C 1.3380 . ?
C35S C36S 1.326(14) . ?
C35S H35A 1.5622 . ?
C35S H35B 0.9500 . ?
C35S H36A 1.4223 . ?
C36 H35B 1.1555 . ?
C36 H36A 0.9500 . ?
C36 H36B 0.9500 . ?
C36 H36D 1.5431 . ?
C36S H35A 0.8415 . ?
C36S H36C 0.9500 . ?
C36S H36D 0.9500 . ?
Bi1 O3 2.152(5) . ?
Bi1 O2 2.167(6) . ?
Bi1 O1 2.199(6) . ?
Bi1 O11 2.561(6) 1_665 ?
Bi1 O2 2.607(6) 2_686 ?
Bi1 O4 2.708(5) . ?
Bi2 O4 2.084(6) . ?
Bi2 O5 2.104(5) . ?
Bi2 O6 2.156(5) . ?
Bi2 O1 2.573(5) . ?
Bi2 O7 2.656(5) . ?
Bi3 O8 2.067(7) . ?
Bi3 O7 2.155(5) . ?
Bi3 O9 2.162(5) . ?
Bi3 O6 2.576(4) . ?
Bi3 O10 2.723(5) . ?
Bi3 O12 2.755(5) . ?
Bi3 Bi4 3.6073(5) . ?
Bi4 O12 2.064(4) . ?
Bi4 O10 2.146(6) . ?
Bi4 O11 2.169(6) . ?
Bi4 O9 2.473(5) . ?
Bi4 O3 2.524(7) 1_445 ?
O2 Bi1 2.607(6) 2_686 ?
O3 Bi4 2.524(6) 1_665 ?
O11 Bi1 2.561(6) 1_445 ?

loop_
_geom_torsion_atom_site_label_1
_geom_torsion_atom_site_label_2
_geom_torsion_atom_site_label_3
_geom_torsion_atom_site_label_4
_geom_torsion
_geom_torsion_site_symmetry_1
_geom_torsion_site_symmetry_2
_geom_torsion_site_symmetry_3
_geom_torsion_site_symmetry_4
_geom_torsion_publ_flag
O4 C1 C2 C3 -15(2) . . . . ?
O5 C4 C5 C6 -1.7(12) . . . . ?
O6 C7 C8 C9 120.0(12) . . . . ?
O7 C10 C11 C12 4.5(9) . . . . ?
O8 C13 C14 C15 -4.2(14) . . . . ?
O9 C16 C17 C18 119.8(14) . . . . ?
O1 C19 C20 C21 115.1(13) . . . . ?
O2 C22 C23 C24 4(2) . . . . ?
O3 C25 C26 C27 128(2) . . . . ?
O10 C28 C29 C30 -2(2) . . . . ?
O11 C31S C32 C33S 132(2) . . . . ?
O11 C31S C32 C33 -69(3) . . . . ?
O11 C31S C32 C31 20.5(7) . . . . ?
O11 C31 C32 C33S -130.9(9) . . . . ?
O11 C31 C32 C33 131.3(13) . . . . ?
O11 C31 C32 C31S -22.4(7) . . . . ?
O12 C34 C35 C36 -103.8(15) . . . . ?
C35S C34 C35 C36 33(2) . . . . ?
O12 C34 C35S C36S 38(2) . . . . ?
C35 C34 C35S C36S -14.0(15) . . . . ?
O8 Bi3 Bi4 O12 -168.5(3) . . . . ?
O7 Bi3 Bi4 O12 -63.1(3) . . . . ?
O9 Bi3 Bi4 O12 -113.1(3) . . . . ?
O6 Bi3 Bi4 O12 40.4(5) . . . . ?
O10 Bi3 Bi4 O12 122.1(3) . . . . ?
O8 Bi3 Bi4 O10 69.4(3) . . . . ?
O7 Bi3 Bi4 O10 174.8(3) . . . . ?
O9 Bi3 Bi4 O10 124.8(3) . . . . ?
O6 Bi3 Bi4 O10 -81.6(5) . . . . ?
O12 Bi3 Bi4 O10 -122.1(3) . . . . ?
O8 Bi3 Bi4 O11 127.4(3) . . . . ?
O7 Bi3 Bi4 O11 -127.2(2) . . . . ?
O9 Bi3 Bi4 O11 -177.2(3) . . . . ?
O6 Bi3 Bi4 O11 -23.7(4) . . . . ?
O10 Bi3 Bi4 O11 58.0(3) . . . . ?
O12 Bi3 Bi4 O11 -64.1(3) . . . . ?
O8 Bi3 Bi4 O9 -55.3(3) . . . . ?
O7 Bi3 Bi4 O9 50.0(3) . . . . ?
O6 Bi3 Bi4 O9 153.6(5) . . . . ?
O10 Bi3 Bi4 O9 -124.8(3) . . . . ?
O12 Bi3 Bi4 O9 113.1(3) . . . . ?
O8 Bi3 Bi4 O3 -145.1(3) . . . 1_445 ?
O7 Bi3 Bi4 O3 -39.7(3) . . . 1_445 ?
O9 Bi3 Bi4 O3 -89.7(3) . . . 1_445 ?
O6 Bi3 Bi4 O3 63.8(5) . . . 1_445 ?
O10 Bi3 Bi4 O3 145.5(3) . . . 1_445 ?
O12 Bi3 Bi4 O3 23.4(3) . . . 1_445 ?
C20 C19 O1 Bi1 159.3(5) . . . . ?
C20 C19 O1 Bi2 -50.8(9) . . . . ?
O3 Bi1 O1 C19 -38.0(7) . . . . ?
O2 Bi1 O1 C19 50.9(7) . . . . ?
O11 Bi1 O1 C19 -105.8(7) 1_665 . . . ?
O2 Bi1 O1 C19 25.3(9) 2_686 . . . ?
O4 Bi1 O1 C19 141.0(8) . . . . ?
O3 Bi1 O1 Bi2 170.5(3) . . . . ?
O2 Bi1 O1 Bi2 -100.7(3) . . . . ?
O11 Bi1 O1 Bi2 102.6(3) 1_665 . . . ?
O2 Bi1 O1 Bi2 -126.2(4) 2_686 . . . ?
O4 Bi1 O1 Bi2 -10.6(2) . . . . ?
O4 Bi2 O1 C19 -139.6(8) . . . . ?
O5 Bi2 O1 C19 127.1(8) . . . . ?
O6 Bi2 O1 C19 -167.7(7) . . . . ?
O7 Bi2 O1 C19 -65.4(8) . . . . ?
O4 Bi2 O1 Bi1 13.4(3) . . . . ?
O5 Bi2 O1 Bi1 -79.9(3) . . . . ?
O6 Bi2 O1 Bi1 -14.7(7) . . . . ?
O7 Bi2 O1 Bi1 87.6(3) . . . . ?
C23 C22 O2 Bi1 -134.8(8) . . . . ?
C23 C22 O2 Bi1 75.5(12) . . . 2_686 ?
O3 Bi1 O2 C22 127.5(8) . . . . ?
O1 Bi1 O2 C22 40.8(8) . . . . ?
O11 Bi1 O2 C22 116.3(8) 1_665 . . . ?
O2 Bi1 O2 C22 -151.0(9) 2_686 . . . ?
O4 Bi1 O2 C22 -24.5(8) . . . . ?
O3 Bi1 O2 Bi1 -81.5(3) . . . 2_686 ?
O1 Bi1 O2 Bi1 -168.2(3) . . . 2_686 ?
O11 Bi1 O2 Bi1 -92.7(5) 1_665 . . 2_686 ?
O2 Bi1 O2 Bi1 0.001(2) 2_686 . . 2_686 ?
O4 Bi1 O2 Bi1 126.5(3) . . . 2_686 ?
C26 C25 O3 Bi1 -173.2(7) . . . . ?
C26 C25 O3 Bi4 -17.9(11) . . . 1_665 ?
O2 Bi1 O3 C25 4.9(8) . . . . ?
O1 Bi1 O3 C25 95.9(8) . . . . ?
O11 Bi1 O3 C25 -179.9(8) 1_665 . . . ?
O2 Bi1 O3 C25 -61.1(8) 2_686 . . . ?
O4 Bi1 O3 C25 93.9(9) . . . . ?
O2 Bi1 O3 Bi4 -152.9(3) . . . 1_665 ?
O1 Bi1 O3 Bi4 -62.0(3) . . . 1_665 ?
O11 Bi1 O3 Bi4 22.22(19) 1_665 . . 1_665 ?
O2 Bi1 O3 Bi4 141.1(3) 2_686 . . 1_665 ?
O4 Bi1 O3 Bi4 -63.9(5) . . . 1_665 ?
C2 C1 O4 Bi2 124.4(11) . . . . ?
C2 C1 O4 Bi1 -51.2(18) . . . . ?
O5 Bi2 O4 C1 -104.2(11) . . . . ?
O6 Bi2 O4 C1 -17.6(11) . . . . ?
O1 Bi2 O4 C1 173.2(11) . . . . ?
O7 Bi2 O4 C1 49.4(11) . . . . ?
O5 Bi2 O4 Bi1 71.9(3) . . . . ?
O6 Bi2 O4 Bi1 158.5(3) . . . . ?
O1 Bi2 O4 Bi1 -10.7(2) . . . . ?
O7 Bi2 O4 Bi1 -134.5(3) . . . . ?
O3 Bi1 O4 C1 -168.7(10) . . . . ?
O2 Bi1 O4 C1 -80.1(11) . . . . ?
O1 Bi1 O4 C1 -170.8(11) . . . . ?
O11 Bi1 O4 C1 115.5(11) 1_665 . . . ?
O2 Bi1 O4 C1 -18.7(11) 2_686 . . . ?
O3 Bi1 O4 Bi2 15.1(6) . . . . ?
O2 Bi1 O4 Bi2 103.7(3) . . . . ?
O1 Bi1 O4 Bi2 13.0(3) . . . . ?
O11 Bi1 O4 Bi2 -60.7(3) 1_665 . . . ?
O2 Bi1 O4 Bi2 165.1(2) 2_686 . . . ?
C5 C4 O5 Bi2 -152.7(5) . . . . ?
O4 Bi2 O5 C4 -141.8(5) . . . . ?
O6 Bi2 O5 C4 128.5(6) . . . . ?
O1 Bi2 O5 C4 -72.7(5) . . . . ?
O7 Bi2 O5 C4 132.3(6) . . . . ?
C8 C7 O6 Bi2 162.3(7) . . . . ?
C8 C7 O6 Bi3 -24.2(13) . . . . ?
O4 Bi2 O6 C7 -82.0(8) . . . . ?
O5 Bi2 O6 C7 8.7(8) . . . . ?
O1 Bi2 O6 C7 -55.9(11) . . . . ?
O7 Bi2 O6 C7 -169.5(8) . . . . ?
O4 Bi2 O6 Bi3 103.6(3) . . . . ?
O5 Bi2 O6 Bi3 -165.7(3) . . . . ?
O1 Bi2 O6 Bi3 129.8(5) . . . . ?
O7 Bi2 O6 Bi3 16.2(2) . . . . ?
O8 Bi3 O6 C7 -98.0(9) . . . . ?
O7 Bi3 O6 C7 166.0(9) . . . . ?
O9 Bi3 O6 C7 -165.0(8) . . . . ?
O10 Bi3 O6 C7 -6.1(9) . . . . ?
O12 Bi3 O6 C7 84.5(8) . . . . ?
Bi4 Bi3 O6 C7 55.2(10) . . . . ?
O8 Bi3 O6 Bi2 76.1(3) . . . . ?
O7 Bi3 O6 Bi2 -19.8(2) . . . . ?
O9 Bi3 O6 Bi2 9.1(6) . . . . ?
O10 Bi3 O6 Bi2 167.98(19) . . . . ?
O12 Bi3 O6 Bi2 -101.4(3) . . . . ?
Bi4 Bi3 O6 Bi2 -130.7(3) . . . . ?
C11 C10 O7 Bi3 -128.1(5) . . . . ?
C11 C10 O7 Bi2 72.1(7) . . . . ?
O8 Bi3 O7 C10 130.3(6) . . . . ?
O9 Bi3 O7 C10 45.0(6) . . . . ?
O6 Bi3 O7 C10 -148.0(6) . . . . ?
O10 Bi3 O7 C10 20.7(8) . . . . ?
O12 Bi3 O7 C10 -16.8(6) . . . . ?
Bi4 Bi3 O7 C10 14.0(6) . . . . ?
O8 Bi3 O7 Bi2 -66.1(3) . . . . ?
O9 Bi3 O7 Bi2 -151.3(2) . . . . ?
O6 Bi3 O7 Bi2 15.7(2) . . . . ?
O10 Bi3 O7 Bi2 -175.7(3) . . . . ?
O12 Bi3 O7 Bi2 146.85(19) . . . . ?
Bi4 Bi3 O7 Bi2 177.67(10) . . . . ?
O4 Bi2 O7 C10 52.0(7) . . . . ?
O5 Bi2 O7 C10 138.5(7) . . . . ?
O6 Bi2 O7 C10 142.6(7) . . . . ?
O1 Bi2 O7 C10 -12.4(7) . . . . ?
O4 Bi2 O7 Bi3 -109.8(3) . . . . ?
O5 Bi2 O7 Bi3 -23.2(6) . . . . ?
O6 Bi2 O7 Bi3 -19.1(2) . . . . ?
O1 Bi2 O7 Bi3 -174.1(2) . . . . ?
C14 C13 O8 Bi3 -117.5(7) . . . . ?
O7 Bi3 O8 C13 115.9(5) . . . . ?
O9 Bi3 O8 C13 -157.5(5) . . . . ?
O6 Bi3 O8 C13 47.8(5) . . . . ?
O10 Bi3 O8 C13 -90.0(5) . . . . ?
O12 Bi3 O8 C13 -135.4(5) . . . . ?
Bi4 Bi3 O8 C13 -123.9(5) . . . . ?
C17 C16 O9 Bi3 122.3(8) . . . . ?
C17 C16 O9 Bi4 -28.5(11) . . . . ?
O8 Bi3 O9 C16 -26.8(6) . . . . ?
O7 Bi3 O9 C16 66.6(6) . . . . ?
O6 Bi3 O9 C16 39.8(8) . . . . ?
O10 Bi3 O9 C16 -125.2(6) . . . . ?
O12 Bi3 O9 C16 167.1(6) . . . . ?
Bi4 Bi3 O9 C16 -156.8(6) . . . . ?
O8 Bi3 O9 Bi4 130.0(2) . . . . ?
O7 Bi3 O9 Bi4 -136.6(2) . . . . ?
O6 Bi3 O9 Bi4 -163.4(3) . . . . ?
O10 Bi3 O9 Bi4 31.61(16) . . . . ?
O12 Bi3 O9 Bi4 -36.11(16) . . . . ?
O12 Bi4 O9 C16 -155.8(7) . . . . ?
O10 Bi4 O9 C16 115.9(7) . . . . ?
O11 Bi4 O9 C16 161.8(6) . . . . ?
O3 Bi4 O9 C16 -84.2(7) 1_445 . . . ?
Bi3 Bi4 O9 C16 156.0(7) . . . . ?
O12 Bi4 O9 Bi3 48.3(2) . . . . ?
O10 Bi4 O9 Bi3 -40.1(2) . . . . ?
O11 Bi4 O9 Bi3 5.8(6) . . . . ?
O3 Bi4 O9 Bi3 119.8(2) 1_445 . . . ?
C29 C28 O10 Bi4 -158.2(8) . . . . ?
C29 C28 O10 Bi3 89.9(11) . . . . ?
O12 Bi4 O10 C28 -159.6(8) . . . . ?
O11 Bi4 O10 C28 108.3(8) . . . . ?
O9 Bi4 O10 C28 -89.0(8) . . . . ?
O3 Bi4 O10 C28 132.6(8) 1_445 . . . ?
Bi3 Bi4 O10 C28 -119.2(8) . . . . ?
O12 Bi4 O10 Bi3 -40.46(19) . . . . ?
O11 Bi4 O10 Bi3 -132.58(18) . . . . ?
O9 Bi4 O10 Bi3 30.13(15) . . . . ?
O3 Bi4 O10 Bi3 -108.3(3) 1_445 . . . ?
O8 Bi3 O10 C28 11.5(7) . . . . ?
O7 Bi3 O10 C28 120.5(8) . . . . ?
O9 Bi3 O10 C28 94.2(7) . . . . ?
O6 Bi3 O10 C28 -75.5(8) . . . . ?
O12 Bi3 O10 C28 163.9(8) . . . . ?
Bi4 Bi3 O10 C28 130.5(8) . . . . ?
O8 Bi3 O10 Bi4 -119.0(3) . . . . ?
O7 Bi3 O10 Bi4 -10.1(5) . . . . ?
O9 Bi3 O10 Bi4 -36.4(2) . . . . ?
O6 Bi3 O10 Bi4 154.0(2) . . . . ?
O12 Bi3 O10 Bi4 33.43(17) . . . . ?
C32 C31 O11 C31S 21.6(7) . . . . ?
C32 C31 O11 Bi4 133.1(5) . . . . ?
C32 C31 O11 Bi1 -84.3(6) . . . 1_445 ?
C32 C31S O11 C31 -22.9(8) . . . . ?
C32 C31S O11 Bi4 -143.0(6) . . . . ?
C32 C31S O11 Bi1 95.4(8) . . . 1_445 ?
O12 Bi4 O11 C31 -104.7(5) . . . . ?
O10 Bi4 O11 C31 -21.9(5) . . . . ?
O9 Bi4 O11 C31 -65.5(7) . . . . ?
O3 Bi4 O11 C31 169.0(5) 1_445 . . . ?
Bi3 Bi4 O11 C31 -61.6(5) . . . . ?
O12 Bi4 O11 C31S -16.1(6) . . . . ?
O10 Bi4 O11 C31S 66.7(6) . . . . ?
O9 Bi4 O11 C31S 23.1(9) . . . . ?
O3 Bi4 O11 C31S -102.3(6) 1_445 . . . ?
Bi3 Bi4 O11 C31S 27.1(7) . . . . ?
O12 Bi4 O11 Bi1 108.0(2) . . . 1_445 ?
O10 Bi4 O11 Bi1 -169.22(19) . . . 1_445 ?
O9 Bi4 O11 Bi1 147.2(4) . . . 1_445 ?
O3 Bi4 O11 Bi1 21.74(16) 1_445 . . 1_445 ?
Bi3 Bi4 O11 Bi1 151.15(9) . . . 1_445 ?
C35S C34 O12 Bi4 176.3(11) . . . . ?
C35 C34 O12 Bi4 -162.9(6) . . . . ?
C35S C34 O12 Bi3 59.0(14) . . . . ?
C35 C34 O12 Bi3 79.8(9) . . . . ?
O10 Bi4 O12 C34 -89.9(7) . . . . ?
O11 Bi4 O12 C34 -1.3(7) . . . . ?
O9 Bi4 O12 C34 -165.1(7) . . . . ?
O3 Bi4 O12 C34 66.7(7) 1_445 . . . ?
Bi3 Bi4 O12 C34 -129.9(7) . . . . ?
O10 Bi4 O12 Bi3 40.0(2) . . . . ?
O11 Bi4 O12 Bi3 128.6(2) . . . . ?
O9 Bi4 O12 Bi3 -35.17(17) . . . . ?
O3 Bi4 O12 Bi3 -163.4(2) 1_445 . . . ?
O8 Bi3 O12 C34 147.3(6) . . . . ?
O7 Bi3 O12 C34 -105.4(5) . . . . ?
O9 Bi3 O12 C34 172.3(6) . . . . ?
O6 Bi3 O12 C34 -36.9(6) . . . . ?
O10 Bi3 O12 C34 93.3(5) . . . . ?
Bi4 Bi3 O12 C34 128.3(6) . . . . ?
O8 Bi3 O12 Bi4 19.0(5) . . . . ?
O7 Bi3 O12 Bi4 126.3(2) . . . . ?
O9 Bi3 O12 Bi4 44.0(2) . . . . ?
O6 Bi3 O12 Bi4 -165.23(18) . . . . ?
O10 Bi3 O12 Bi4 -35.02(19) . . . . ?
